data_4074659
loop_
_publ_author_name
'Axenov, Kirill V.'
'Kilpel\"ainen, Ilkka'
'Klinga, Martti'
'Leskel\"a, Markku'
'Repo, Timo'

_publ_section_title
;
 Titanium and Zirconium Benzyl Complexes Bearing Bulky
 Bis(amido)cyclodiphosph(III)azanes:&#x00A0; Synthesis, Structure,
 Activation, and Ethene Polymerization Studies
;
_journal_issue 2
_journal_name_full Organometallics
_journal_page_first 463
_journal_paper_doi 10.1021/om050725h
_journal_volume 25
_journal_year 2006
_chemical_formula_moiety 'C30 H50 N4 P2 Zr'
_chemical_formula_sum 'C30 H50 N4 P2 Zr'
_chemical_formula_weight 619.90
_chemical_name_systematic
; 
 [N,N'-1,3-tetrakis(1,1-dimethylethyl)-1,3,2,4-diazadiphosphetidine-
 2,4-diaminato(2-)-\kN2;\kN4]bis(phenylmethyl)zirconium(IV) 
;
_space_group_IT_number 14
_symmetry_cell_setting monoclinic
_symmetry_space_group_name_Hall '-P 2ybc'
_symmetry_space_group_name_H-M 'P 1 21/c 1'
_atom_sites_solution_hydrogens geom
_atom_sites_solution_primary direct
_atom_sites_solution_secondary difmap
_audit_creation_method SHELXL-97
_cell_angle_alpha 90.00
_cell_angle_beta 77.56(1)
_cell_angle_gamma 90.00
_cell_formula_units_Z 4
_cell_length_a 9.067(1)
_cell_length_b 18.639(3)
_cell_length_c 19.798(3)
_cell_measurement_temperature 173(2)
_cell_volume 3267.3(8)
_computing_cell_refinement 'COLLECT (Nonius, 2002)'
_computing_data_collection 'COLLECT (Nonius, 2002)'
_computing_data_reduction 'COLLECT (Nonius, 2002)'
_computing_molecular_graphics 'SHELXTL (Sheldrick, 1997)'
_computing_publication_material 'SHELXTL (Sheldrick, 1997)'
_computing_structure_refinement 'SHELX97 (Sheldrick, 1997)'
_computing_structure_solution 'SIR2002 (Burla et al., 2003)'
_diffrn_ambient_temperature 173(2)
_diffrn_measured_fraction_theta_full 0.997
_diffrn_measured_fraction_theta_max 0.997
_diffrn_measurement_device_type KappaCCD
_diffrn_measurement_method 'omega and phi scans'
_diffrn_radiation_monochromator graphite
_diffrn_radiation_source 'fine-focus sealed tube'
_diffrn_radiation_type MoK\a
_diffrn_radiation_wavelength 0.71073
_diffrn_reflns_av_R_equivalents 0.0500
_diffrn_reflns_av_sigmaI/netI 0.0416
_diffrn_reflns_limit_h_max 11
_diffrn_reflns_limit_h_min -11
_diffrn_reflns_limit_k_max 23
_diffrn_reflns_limit_k_min -24
_diffrn_reflns_limit_l_max 25
_diffrn_reflns_limit_l_min -25
_diffrn_reflns_number 47244
_diffrn_reflns_theta_full 27.52
_diffrn_reflns_theta_max 27.52
_diffrn_reflns_theta_min 2.94
_exptl_absorpt_coefficient_mu 0.458
_exptl_absorpt_correction_T_max 0.8940
_exptl_absorpt_correction_T_min 0.8560
_exptl_absorpt_correction_type multi-scan
_exptl_absorpt_process_details 'SADABS (Sheldrick, 1996)'
_exptl_crystal_colour yellow
_exptl_crystal_density_diffrn 1.260
_exptl_crystal_density_method 'not measured'
_exptl_crystal_description block
_exptl_crystal_F_000 1312
_exptl_crystal_size_max 0.35
_exptl_crystal_size_mid 0.35
_exptl_crystal_size_min 0.25
_refine_diff_density_max 0.353
_refine_diff_density_min -0.410
_refine_diff_density_rms 0.058
_refine_ls_extinction_method none
_refine_ls_goodness_of_fit_ref 1.009
_refine_ls_hydrogen_treatment constr
_refine_ls_matrix_type full
_refine_ls_number_parameters 334
_refine_ls_number_reflns 7494
_refine_ls_number_restraints 0
_refine_ls_restrained_S_all 1.009
_refine_ls_R_factor_all 0.0610
_refine_ls_R_factor_gt 0.0336
_refine_ls_shift/su_max 0.001
_refine_ls_shift/su_mean 0.000
_refine_ls_structure_factor_coef Fsqd
_refine_ls_weighting_details 'calc w=1/[\s^2^(Fo^2^)+(0.0282P)^2^+1.6261P] where P=(Fo^2^+2Fc^2^)/3'
_refine_ls_weighting_scheme calc
_refine_ls_wR_factor_gt 0.0662
_refine_ls_wR_factor_ref 0.0739
_reflns_number_gt 5416
_reflns_number_total 7494
_reflns_threshold_expression >2sigma(I)
_cod_data_source_file om050725hsi20050822_073745.cif
_cod_data_source_block axi501
_cod_original_cell_volume 3267(1)
_cod_original_sg_symbol_H-M P2(1)/c
_cod_database_code 4074659

loop_
_symmetry_equiv_pos_as_xyz
'x, y, z'
'-x, y+1/2, -z+1/2'
'-x, -y, -z'
'x, -y-1/2, z-1/2'

loop_
_atom_site_label
_atom_site_type_symbol
_atom_site_fract_x
_atom_site_fract_y
_atom_site_fract_z
_atom_site_U_iso_or_equiv
_atom_site_adp_type
_atom_site_occupancy
_atom_site_symmetry_multiplicity
_atom_site_calc_flag
_atom_site_refinement_flags
Zr1 Zr 0.26731(2) 0.251810(11) 0.370733(10) 0.02003(6) Uani 1 1 d .
P1 P 0.48604(6) 0.34583(3) 0.28474(3) 0.01879(11) Uani 1 1 d .
P2 P 0.59102(5) 0.24557(3) 0.36156(3) 0.01870(11) Uani 1 1 d .
N1 N 0.29739(18) 0.33699(8) 0.29775(8) 0.0199(4) Uani 1 1 d .
N2 N 0.44244(18) 0.19609(8) 0.40340(8) 0.0200(4) Uani 1 1 d .
N3 N 0.48979(18) 0.32814(8) 0.37269(8) 0.0176(3) Uani 1 1 d .
N4 N 0.55071(18) 0.25587(8) 0.27885(8) 0.0195(3) Uani 1 1 d .
C1 C 0.5183(2) 0.38673(10) 0.42029(10) 0.0210(4) Uani 1 1 d .
C2 C 0.3867(3) 0.43950(11) 0.43115(12) 0.0320(5) Uani 1 1 d .
H2A H 0.3791 0.4604 0.3866 0.048 Uiso 1 1 calc R
H2B H 0.4036 0.4778 0.4626 0.048 Uiso 1 1 calc R
H2C H 0.2926 0.4143 0.4513 0.048 Uiso 1 1 calc R
C3 C 0.5315(3) 0.35314(12) 0.48940(10) 0.0300(5) Uani 1 1 d .
H3A H 0.6163 0.3194 0.4817 0.045 Uiso 1 1 calc R
H3B H 0.4378 0.3276 0.5095 0.045 Uiso 1 1 calc R
H3C H 0.5487 0.3910 0.5212 0.045 Uiso 1 1 calc R
C4 C 0.6658(3) 0.42507(12) 0.38830(11) 0.0314(5) Uani 1 1 d .
H4A H 0.7496 0.3907 0.3818 0.047 Uiso 1 1 calc R
H4B H 0.6838 0.4637 0.4191 0.047 Uiso 1 1 calc R
H4C H 0.6587 0.4454 0.3435 0.047 Uiso 1 1 calc R
C5 C 0.6488(2) 0.22498(11) 0.21466(10) 0.0238(5) Uani 1 1 d .
C6 C 0.5781(3) 0.24260(14) 0.15345(11) 0.0428(6) Uani 1 1 d .
H6A H 0.5738 0.2948 0.1481 0.064 Uiso 1 1 calc R
H6B H 0.4757 0.2228 0.1616 0.064 Uiso 1 1 calc R
H6C H 0.6394 0.2216 0.1112 0.064 Uiso 1 1 calc R
C7 C 0.8071(3) 0.25760(13) 0.20222(12) 0.0382(6) Uani 1 1 d .
H7A H 0.8006 0.3096 0.1962 0.057 Uiso 1 1 calc R
H7B H 0.8702 0.2365 0.1605 0.057 Uiso 1 1 calc R
H7C H 0.8521 0.2476 0.2420 0.057 Uiso 1 1 calc R
C8 C 0.6580(3) 0.14422(12) 0.22313(13) 0.0417(6) Uani 1 1 d .
H8A H 0.5563 0.1236 0.2307 0.063 Uiso 1 1 calc R
H8B H 0.7024 0.1335 0.2629 0.063 Uiso 1 1 calc R
H8C H 0.7211 0.1235 0.1813 0.063 Uiso 1 1 calc R
C9 C 0.2054(2) 0.37797(11) 0.25679(10) 0.0239(5) Uani 1 1 d .
C10 C 0.0439(2) 0.37935(13) 0.29894(12) 0.0345(5) Uani 1 1 d .
H10A H 0.0062 0.3301 0.3068 0.052 Uiso 1 1 calc R
H10B H -0.0200 0.4061 0.2736 0.052 Uiso 1 1 calc R
H10C H 0.0416 0.4027 0.3435 0.052 Uiso 1 1 calc R
C11 C 0.2094(3) 0.34119(14) 0.18742(11) 0.0420(6) Uani 1 1 d .
H11A H 0.1727 0.2918 0.1955 0.063 Uiso 1 1 calc R
H11B H 0.3133 0.3407 0.1601 0.063 Uiso 1 1 calc R
H11C H 0.1446 0.3675 0.1622 0.063 Uiso 1 1 calc R
C12 C 0.2601(3) 0.45539(13) 0.24501(16) 0.0494(7) Uani 1 1 d .
H12A H 0.2557 0.4788 0.2897 0.074 Uiso 1 1 calc R
H12B H 0.1952 0.4813 0.2196 0.074 Uiso 1 1 calc R
H12C H 0.3644 0.4558 0.2181 0.074 Uiso 1 1 calc R
C13 C 0.4661(2) 0.13227(10) 0.44608(10) 0.0241(5) Uani 1 1 d .
C14 C 0.3115(3) 0.10333(12) 0.48168(11) 0.0323(5) Uani 1 1 d .
H14A H 0.2551 0.0895 0.4467 0.048 Uiso 1 1 calc R
H14B H 0.2556 0.1405 0.5116 0.048 Uiso 1 1 calc R
H14C H 0.3245 0.0613 0.5096 0.048 Uiso 1 1 calc R
C15 C 0.5536(3) 0.07345(11) 0.39973(12) 0.0331(5) Uani 1 1 d .
H15A H 0.4981 0.0598 0.3644 0.050 Uiso 1 1 calc R
H15B H 0.5649 0.0315 0.4280 0.050 Uiso 1 1 calc R
H15C H 0.6536 0.0916 0.3773 0.050 Uiso 1 1 calc R
C16 C 0.5526(3) 0.15358(13) 0.50127(12) 0.0371(6) Uani 1 1 d .
H16A H 0.4965 0.1909 0.5310 0.056 Uiso 1 1 calc R
H16B H 0.6525 0.1719 0.4789 0.056 Uiso 1 1 calc R
H16C H 0.5643 0.1115 0.5294 0.056 Uiso 1 1 calc R
C17 C 0.0507(2) 0.25727(12) 0.45399(11) 0.0328(5) Uani 1 1 d .
H17A H -0.0346 0.2672 0.4315 0.039 Uiso 1 1 calc R
H17B H 0.0328 0.2097 0.4764 0.039 Uiso 1 1 calc R
C18 C 0.0502(2) 0.31221(12) 0.50845(11) 0.0267(5) Uani 1 1 d .
C19 C -0.0305(3) 0.37685(13) 0.51097(12) 0.0369(6) Uani 1 1 d .
H19A H -0.0892 0.3856 0.4775 0.044 Uiso 1 1 calc R
C20 C -0.0262(3) 0.42824(14) 0.56123(14) 0.0448(7) Uani 1 1 d .
H20A H -0.0824 0.4713 0.5617 0.054 Uiso 1 1 calc R
C21 C 0.0582(3) 0.41766(14) 0.61046(13) 0.0440(6) Uani 1 1 d .
H21A H 0.0611 0.4531 0.6447 0.053 Uiso 1 1 calc R
C22 C 0.1382(3) 0.35473(14) 0.60910(12) 0.0392(6) Uani 1 1 d .
H22A H 0.1967 0.3466 0.6428 0.047 Uiso 1 1 calc R
C23 C 0.1346(2) 0.30310(12) 0.55919(11) 0.0319(5) Uani 1 1 d .
H23A H 0.1911 0.2602 0.5594 0.038 Uiso 1 1 calc R
C24 C 0.1845(3) 0.17353(12) 0.29828(11) 0.0308(5) Uani 1 1 d .
H24A H 0.0955 0.1950 0.2845 0.037 Uiso 1 1 calc R
H24B H 0.2647 0.1684 0.2559 0.037 Uiso 1 1 calc R
C25 C 0.1423(2) 0.10078(12) 0.32641(11) 0.0282(5) Uani 1 1 d .
C26 C 0.2368(3) 0.04147(12) 0.30832(12) 0.0361(6) Uani 1 1 d .
H26A H 0.3264 0.0468 0.2736 0.043 Uiso 1 1 calc R
C27 C 0.2040(3) -0.02481(13) 0.33933(14) 0.0462(7) Uani 1 1 d .
H27A H 0.2714 -0.0639 0.3260 0.055 Uiso 1 1 calc R
C28 C 0.0736(3) -0.03449(14) 0.38965(15) 0.0501(7) Uani 1 1 d .
H28A H 0.0520 -0.0795 0.4121 0.060 Uiso 1 1 calc R
C29 C -0.0245(3) 0.02256(14) 0.40662(14) 0.0458(7) Uani 1 1 d .
H29A H -0.1155 0.0163 0.4404 0.055 Uiso 1 1 calc R
C30 C 0.0077(3) 0.08884(13) 0.37518(12) 0.0366(6) Uani 1 1 d .
H30A H -0.0629 0.1269 0.3869 0.044 Uiso 1 1 calc R

loop_
_atom_site_aniso_label
_atom_site_aniso_U_11
_atom_site_aniso_U_22
_atom_site_aniso_U_33
_atom_site_aniso_U_23
_atom_site_aniso_U_13
_atom_site_aniso_U_12
Zr1 0.02008(10) 0.02048(10) 0.02054(10) 0.00427(9) -0.00658(7) -0.00370(9)
P1 0.0199(3) 0.0182(2) 0.0177(3) 0.0014(2) -0.0026(2) -0.0007(2)
P2 0.0194(2) 0.0194(2) 0.0175(2) -0.0009(2) -0.00443(19) 0.0019(2)
N1 0.0209(9) 0.0207(9) 0.0191(8) 0.0034(7) -0.0065(7) -0.0002(7)
N2 0.0255(9) 0.0190(8) 0.0158(8) 0.0018(7) -0.0052(7) -0.0003(7)
N3 0.0201(9) 0.0166(8) 0.0165(8) -0.0021(6) -0.0048(7) 0.0001(6)
N4 0.0232(8) 0.0205(8) 0.0146(8) -0.0009(7) -0.0039(6) 0.0032(7)
C1 0.0210(11) 0.0198(10) 0.0216(11) -0.0054(8) -0.0031(8) -0.0030(8)
C2 0.0319(13) 0.0262(12) 0.0381(13) -0.0119(10) -0.0077(10) 0.0028(10)
C3 0.0377(14) 0.0313(12) 0.0215(11) -0.0053(9) -0.0073(10) -0.0051(10)
C4 0.0299(13) 0.0339(13) 0.0299(12) -0.0048(10) -0.0051(10) -0.0100(10)
C5 0.0265(12) 0.0268(10) 0.0160(10) -0.0033(8) 0.0005(8) 0.0055(9)
C6 0.0464(15) 0.0621(17) 0.0201(11) -0.0108(12) -0.0074(10) 0.0178(13)
C7 0.0297(12) 0.0446(15) 0.0350(13) -0.0026(11) 0.0046(10) 0.0024(11)
C8 0.0524(17) 0.0301(13) 0.0355(14) -0.0077(11) 0.0065(12) 0.0072(11)
C9 0.0227(11) 0.0260(11) 0.0242(11) 0.0047(9) -0.0079(9) 0.0036(8)
C10 0.0278(13) 0.0416(14) 0.0343(13) 0.0024(11) -0.0072(10) 0.0082(10)
C11 0.0461(16) 0.0577(17) 0.0250(12) 0.0007(11) -0.0139(11) 0.0193(13)
C12 0.0462(16) 0.0329(14) 0.076(2) 0.0251(13) -0.0288(15) -0.0031(12)
C13 0.0323(12) 0.0200(10) 0.0214(11) 0.0048(8) -0.0089(9) 0.0010(9)
C14 0.0397(14) 0.0283(12) 0.0286(12) 0.0103(10) -0.0066(10) -0.0033(10)
C15 0.0405(15) 0.0224(11) 0.0369(13) 0.0034(10) -0.0092(11) 0.0081(10)
C16 0.0487(16) 0.0384(13) 0.0296(13) 0.0099(11) -0.0202(11) -0.0054(11)
C17 0.0283(12) 0.0412(14) 0.0274(11) 0.0045(11) -0.0028(9) -0.0017(11)
C18 0.0186(11) 0.0354(12) 0.0229(11) 0.0075(9) 0.0027(9) -0.0033(9)
C19 0.0283(13) 0.0473(15) 0.0342(13) 0.0095(11) -0.0047(10) 0.0053(11)
C20 0.0427(16) 0.0367(14) 0.0478(16) 0.0038(12) 0.0063(13) 0.0095(12)
C21 0.0444(16) 0.0429(15) 0.0391(15) -0.0048(12) 0.0032(12) -0.0111(12)
C22 0.0394(14) 0.0509(16) 0.0274(13) 0.0054(11) -0.0073(11) -0.0080(12)
C23 0.0294(13) 0.0354(13) 0.0291(12) 0.0092(10) -0.0026(10) 0.0012(10)
C24 0.0339(13) 0.0340(13) 0.0274(12) 0.0009(10) -0.0127(10) -0.0064(10)
C25 0.0290(12) 0.0309(12) 0.0276(12) -0.0033(9) -0.0126(10) -0.0086(9)
C26 0.0362(14) 0.0348(13) 0.0363(13) -0.0103(11) -0.0054(11) -0.0073(11)
C27 0.0506(17) 0.0292(13) 0.0612(18) -0.0099(12) -0.0170(14) -0.0027(12)
C28 0.0629(19) 0.0308(14) 0.0601(18) 0.0080(13) -0.0213(15) -0.0206(13)
C29 0.0370(15) 0.0488(16) 0.0490(16) 0.0009(13) -0.0036(12) -0.0214(13)
C30 0.0297(13) 0.0361(13) 0.0445(15) -0.0042(11) -0.0088(11) -0.0067(10)

loop_
_atom_type_symbol
_atom_type_description
_atom_type_scat_dispersion_real
_atom_type_scat_dispersion_imag
_atom_type_scat_source
C C 0.0033 0.0016 'International Tables Vol C Tables 4.2.6.8 and 6.1.1.4'
H H 0.0000 0.0000 'International Tables Vol C Tables 4.2.6.8 and 6.1.1.4'
N N 0.0061 0.0033 'International Tables Vol C Tables 4.2.6.8 and 6.1.1.4'
P P 0.1023 0.0942 'International Tables Vol C Tables 4.2.6.8 and 6.1.1.4'
Zr Zr -2.9673 0.5597 'International Tables Vol C Tables 4.2.6.8 and 6.1.1.4'

loop_
_geom_angle_atom_site_label_1
_geom_angle_atom_site_label_2
_geom_angle_atom_site_label_3
_geom_angle
N2 Zr1 N1 125.51(6)
N2 Zr1 C17 112.84(7)
N1 Zr1 C17 115.03(7)
N2 Zr1 C24 104.41(7)
N1 Zr1 C24 93.54(7)
C17 Zr1 C24 97.71(8)
N2 Zr1 N3 66.97(6)
N1 Zr1 N3 66.14(6)
C17 Zr1 N3 122.78(7)
C24 Zr1 N3 139.15(7)
N2 Zr1 P2 35.21(4)
N1 Zr1 P2 90.43(5)
C17 Zr1 P2 138.52(6)
C24 Zr1 P2 113.57(6)
N3 Zr1 P2 37.62(4)
N2 Zr1 P1 90.72(5)
N1 Zr1 P1 34.87(4)
C17 Zr1 P1 140.36(6)
C24 Zr1 P1 107.01(6)
N3 Zr1 P1 37.55(4)
P2 Zr1 P1 55.566(16)
N1 P1 N4 103.22(8)
N1 P1 N3 93.73(8)
N4 P1 N3 79.24(7)
N1 P1 Zr1 46.23(5)
N4 P1 Zr1 69.05(5)
N3 P1 Zr1 57.97(5)
N2 P2 N4 102.19(8)
N2 P2 N3 94.33(8)
N4 P2 N3 79.42(7)
N2 P2 Zr1 45.95(6)
N4 P2 Zr1 69.19(5)
N3 P2 Zr1 58.04(5)
C9 N1 P1 122.38(13)
C9 N1 Zr1 138.33(13)
P1 N1 Zr1 98.90(7)
C13 N2 P2 120.77(13)
C13 N2 Zr1 140.35(13)
P2 N2 Zr1 98.85(7)
C1 N3 P1 121.45(12)
C1 N3 P2 123.53(13)
P1 N3 P2 99.04(8)
C1 N3 Zr1 132.78(11)
P1 N3 Zr1 84.48(6)
P2 N3 Zr1 84.34(6)
C5 N4 P2 122.75(13)
C5 N4 P1 123.12(13)
P2 N4 P1 100.00(8)
N3 C1 C2 108.78(16)
N3 C1 C4 109.50(16)
C2 C1 C4 110.19(17)
N3 C1 C3 108.69(16)
C2 C1 C3 110.27(17)
C4 C1 C3 109.37(17)
C1 C2 H2A 109.5
C1 C2 H2B 109.5
H2A C2 H2B 109.5
C1 C2 H2C 109.5
H2A C2 H2C 109.5
H2B C2 H2C 109.5
C1 C3 H3A 109.5
C1 C3 H3B 109.5
H3A C3 H3B 109.5
C1 C3 H3C 109.5
H3A C3 H3C 109.5
H3B C3 H3C 109.5
C1 C4 H4A 109.5
C1 C4 H4B 109.5
H4A C4 H4B 109.5
C1 C4 H4C 109.5
H4A C4 H4C 109.5
H4B C4 H4C 109.5
N4 C5 C8 108.86(17)
N4 C5 C6 108.45(16)
C8 C5 C6 110.10(19)
N4 C5 C7 110.40(17)
C8 C5 C7 109.90(19)
C6 C5 C7 109.11(19)
C5 C6 H6A 109.5
C5 C6 H6B 109.5
H6A C6 H6B 109.5
C5 C6 H6C 109.5
H6A C6 H6C 109.5
H6B C6 H6C 109.5
C5 C7 H7A 109.5
C5 C7 H7B 109.5
H7A C7 H7B 109.5
C5 C7 H7C 109.5
H7A C7 H7C 109.5
H7B C7 H7C 109.5
C5 C8 H8A 109.5
C5 C8 H8B 109.5
H8A C8 H8B 109.5
C5 C8 H8C 109.5
H8A C8 H8C 109.5
H8B C8 H8C 109.5
N1 C9 C10 107.16(16)
N1 C9 C12 111.43(17)
C10 C9 C12 108.08(19)
N1 C9 C11 110.54(17)
C10 C9 C11 109.51(18)
C12 C9 C11 110.0(2)
C9 C10 H10A 109.5
C9 C10 H10B 109.5
H10A C10 H10B 109.5
C9 C10 H10C 109.5
H10A C10 H10C 109.5
H10B C10 H10C 109.5
C9 C11 H11A 109.5
C9 C11 H11B 109.5
H11A C11 H11B 109.5
C9 C11 H11C 109.5
H11A C11 H11C 109.5
H11B C11 H11C 109.5
C9 C12 H12A 109.5
C9 C12 H12B 109.5
H12A C12 H12B 109.5
C9 C12 H12C 109.5
H12A C12 H12C 109.5
H12B C12 H12C 109.5
N2 C13 C14 108.19(16)
N2 C13 C16 110.73(16)
C14 C13 C16 108.87(18)
N2 C13 C15 110.33(16)
C14 C13 C15 109.18(17)
C16 C13 C15 109.49(18)
C13 C14 H14A 109.5
C13 C14 H14B 109.5
H14A C14 H14B 109.5
C13 C14 H14C 109.5
H14A C14 H14C 109.5
H14B C14 H14C 109.5
C13 C15 H15A 109.5
C13 C15 H15B 109.5
H15A C15 H15B 109.5
C13 C15 H15C 109.5
H15A C15 H15C 109.5
H15B C15 H15C 109.5
C13 C16 H16A 109.5
C13 C16 H16B 109.5
H16A C16 H16B 109.5
C13 C16 H16C 109.5
H16A C16 H16C 109.5
H16B C16 H16C 109.5
C18 C17 Zr1 115.05(14)
C18 C17 H17A 108.5
Zr1 C17 H17A 108.5
C18 C17 H17B 108.5
Zr1 C17 H17B 108.5
H17A C17 H17B 107.5
C23 C18 C19 116.1(2)
C23 C18 C17 121.4(2)
C19 C18 C17 122.5(2)
C20 C19 C18 121.5(2)
C20 C19 H19A 119.2
C18 C19 H19A 119.2
C21 C20 C19 120.9(2)
C21 C20 H20A 119.5
C19 C20 H20A 119.5
C22 C21 C20 118.6(2)
C22 C21 H21A 120.7
C20 C21 H21A 120.7
C21 C22 C23 120.8(2)
C21 C22 H22A 119.6
C23 C22 H22A 119.6
C22 C23 C18 122.0(2)
C22 C23 H23A 119.0
C18 C23 H23A 119.0
C25 C24 Zr1 116.17(14)
C25 C24 H24A 108.2
Zr1 C24 H24A 108.2
C25 C24 H24B 108.2
Zr1 C24 H24B 108.2
H24A C24 H24B 107.4
C26 C25 C30 116.5(2)
C26 C25 C24 122.2(2)
C30 C25 C24 121.3(2)
C27 C26 C25 122.1(2)
C27 C26 H26A 118.9
C25 C26 H26A 118.9
C26 C27 C28 120.3(2)
C26 C27 H27A 119.9
C28 C27 H27A 119.9
C29 C28 C27 118.7(2)
C29 C28 H28A 120.6
C27 C28 H28A 120.6
C28 C29 C30 121.0(2)
C28 C29 H29A 119.5
C30 C29 H29A 119.5
C29 C30 C25 121.3(2)
C29 C30 H30A 119.4
C25 C30 H30A 119.4

loop_
_geom_bond_atom_site_label_1
_geom_bond_atom_site_label_2
_geom_bond_distance
Zr1 N2 2.1120(16)
Zr1 N1 2.1244(16)
Zr1 C17 2.278(2)
Zr1 C24 2.284(2)
Zr1 N3 2.4755(16)
Zr1 P2 2.9038(6)
Zr1 P1 2.9065(6)
P1 N1 1.6821(17)
P1 N4 1.7718(16)
P1 N3 1.7796(16)
P2 N2 1.6943(17)
P2 N4 1.7635(16)
P2 N3 1.7812(16)
N1 C9 1.493(2)
N2 C13 1.501(2)
N3 C1 1.501(2)
N4 C5 1.500(2)
C1 C2 1.526(3)
C1 C4 1.528(3)
C1 C3 1.532(3)
C2 H2A 0.9800
C2 H2B 0.9800
C2 H2C 0.9800
C3 H3A 0.9800
C3 H3B 0.9800
C3 H3C 0.9800
C4 H4A 0.9800
C4 H4B 0.9800
C4 H4C 0.9800
C5 C8 1.519(3)
C5 C6 1.524(3)
C5 C7 1.529(3)
C6 H6A 0.9800
C6 H6B 0.9800
C6 H6C 0.9800
C7 H7A 0.9800
C7 H7B 0.9800
C7 H7C 0.9800
C8 H8A 0.9800
C8 H8B 0.9800
C8 H8C 0.9800
C9 C10 1.521(3)
C9 C12 1.527(3)
C9 C11 1.529(3)
C10 H10A 0.9800
C10 H10B 0.9800
C10 H10C 0.9800
C11 H11A 0.9800
C11 H11B 0.9800
C11 H11C 0.9800
C12 H12A 0.9800
C12 H12B 0.9800
C12 H12C 0.9800
C13 C14 1.525(3)
C13 C16 1.529(3)
C13 C15 1.536(3)
C14 H14A 0.9800
C14 H14B 0.9800
C14 H14C 0.9800
C15 H15A 0.9800
C15 H15B 0.9800
C15 H15C 0.9800
C16 H16A 0.9800
C16 H16B 0.9800
C16 H16C 0.9800
C17 C18 1.486(3)
C17 H17A 0.9900
C17 H17B 0.9900
C18 C23 1.398(3)
C18 C19 1.405(3)
C19 C20 1.388(3)
C19 H19A 0.9500
C20 C21 1.377(4)
C20 H20A 0.9500
C21 C22 1.377(3)
C21 H21A 0.9500
C22 C23 1.385(3)
C22 H22A 0.9500
C23 H23A 0.9500
C24 C25 1.484(3)
C24 H24A 0.9900
C24 H24B 0.9900
C25 C26 1.397(3)
C25 C30 1.401(3)
C26 C27 1.383(3)
C26 H26A 0.9500
C27 C28 1.384(4)
C27 H27A 0.9500
C28 C29 1.381(4)
C28 H28A 0.9500
C29 C30 1.386(3)
C29 H29A 0.9500
C30 H30A 0.9500

loop_
_geom_torsion_atom_site_label_1
_geom_torsion_atom_site_label_2
_geom_torsion_atom_site_label_3
_geom_torsion_atom_site_label_4
_geom_torsion
N2 Zr1 P1 N1 176.29(9)
C17 Zr1 P1 N1 -55.13(12)
C24 Zr1 P1 N1 70.97(10)
N3 Zr1 P1 N1 -134.89(10)
P2 Zr1 P1 N1 178.27(8)
N2 Zr1 P1 N4 41.39(7)
N1 Zr1 P1 N4 -134.90(10)
C17 Zr1 P1 N4 169.97(10)
C24 Zr1 P1 N4 -63.93(8)
N3 Zr1 P1 N4 90.21(8)
P2 Zr1 P1 N4 43.37(6)
N2 Zr1 P1 N3 -48.83(7)
N1 Zr1 P1 N3 134.89(10)
C17 Zr1 P1 N3 79.76(11)
C24 Zr1 P1 N3 -154.15(9)
P2 Zr1 P1 N3 -46.85(6)
N1 Zr1 P2 N2 -175.57(9)
C17 Zr1 P2 N2 54.09(11)
C24 Zr1 P2 N2 -81.52(10)
N3 Zr1 P2 N2 136.68(10)
P1 Zr1 P2 N2 -176.57(8)
N2 Zr1 P2 N4 133.00(9)
N1 Zr1 P2 N4 -42.58(7)
C17 Zr1 P2 N4 -172.92(10)
C24 Zr1 P2 N4 51.47(8)
N3 Zr1 P2 N4 -90.32(8)
P1 Zr1 P2 N4 -43.57(6)
N2 Zr1 P2 N3 -136.68(10)
N1 Zr1 P2 N3 47.74(7)
C17 Zr1 P2 N3 -82.60(11)
C24 Zr1 P2 N3 141.79(8)
P1 Zr1 P2 N3 46.75(6)
N4 P1 N1 C9 -131.22(15)
N3 P1 N1 C9 148.97(15)
Zr1 P1 N1 C9 -174.02(18)
N4 P1 N1 Zr1 42.80(8)
N3 P1 N1 Zr1 -37.01(8)
N2 Zr1 N1 C9 167.84(17)
C17 Zr1 N1 C9 -42.9(2)
C24 Zr1 N1 C9 57.32(19)
N3 Zr1 N1 C9 -159.4(2)
P2 Zr1 N1 C9 170.97(18)
P1 Zr1 N1 C9 172.4(2)
N2 Zr1 N1 P1 -4.56(11)
C17 Zr1 N1 P1 144.71(8)
C24 Zr1 N1 P1 -115.08(9)
N3 Zr1 N1 P1 28.17(6)
P2 Zr1 N1 P1 -1.43(6)
N4 P2 N2 C13 134.08(14)
N3 P2 N2 C13 -145.83(14)
Zr1 P2 N2 C13 178.46(17)
N4 P2 N2 Zr1 -44.38(8)
N3 P2 N2 Zr1 35.71(8)
N1 Zr1 N2 C13 -172.49(17)
C17 Zr1 N2 C13 37.7(2)
C24 Zr1 N2 C13 -67.3(2)
N3 Zr1 N2 C13 155.0(2)
P2 Zr1 N2 C13 -177.9(2)
P1 Zr1 N2 C13 -175.10(19)
N1 Zr1 N2 P2 5.44(11)
C17 Zr1 N2 P2 -144.40(8)
C24 Zr1 N2 P2 110.61(8)
N3 Zr1 N2 P2 -27.06(6)
P1 Zr1 N2 P2 2.83(6)
N1 P1 N3 C1 -106.95(15)
N4 P1 N3 C1 150.29(15)
Zr1 P1 N3 C1 -137.80(15)
N1 P1 N3 P2 114.21(8)
N4 P1 N3 P2 11.45(8)
Zr1 P1 N3 P2 83.36(6)
N1 P1 N3 Zr1 30.85(7)
N4 P1 N3 Zr1 -71.91(6)
N2 P2 N3 C1 109.23(15)
N4 P2 N3 C1 -149.16(15)
Zr1 P2 N3 C1 138.86(16)
N2 P2 N3 P1 -113.11(8)
N4 P2 N3 P1 -11.50(8)
Zr1 P2 N3 P1 -83.48(7)
N2 P2 N3 Zr1 -29.63(7)
N4 P2 N3 Zr1 71.98(6)
N2 Zr1 N3 C1 -106.20(17)
N1 Zr1 N3 C1 102.38(17)
C17 Zr1 N3 C1 -3.02(19)
C24 Zr1 N3 C1 168.28(15)
P2 Zr1 N3 C1 -131.65(18)
P1 Zr1 N3 C1 128.67(18)
N2 Zr1 N3 P1 125.13(7)
N1 Zr1 N3 P1 -26.29(6)
C17 Zr1 N3 P1 -131.69(8)
C24 Zr1 N3 P1 39.61(12)
P2 Zr1 N3 P1 99.68(7)
N2 Zr1 N3 P2 25.45(6)
N1 Zr1 N3 P2 -125.97(7)
C17 Zr1 N3 P2 128.63(8)
C24 Zr1 N3 P2 -60.07(12)
P1 Zr1 N3 P2 -99.68(7)
N2 P2 N4 C5 -115.59(15)
N3 P2 N4 C5 152.22(16)
Zr1 P2 N4 C5 -148.12(16)
N2 P2 N4 P1 103.77(8)
N3 P2 N4 P1 11.58(8)
Zr1 P2 N4 P1 71.24(6)
N1 P1 N4 C5 116.61(15)
N3 P1 N4 C5 -152.05(16)
Zr1 P1 N4 C5 148.31(16)
N1 P1 N4 P2 -102.94(9)
N3 P1 N4 P2 -11.60(8)
Zr1 P1 N4 P2 -71.25(6)
P1 N3 C1 C2 65.97(19)
P2 N3 C1 C2 -165.26(14)
Zr1 N3 C1 C2 -48.4(2)
P1 N3 C1 C4 -54.5(2)
P2 N3 C1 C4 74.3(2)
Zr1 N3 C1 C4 -168.87(13)
P1 N3 C1 C3 -173.93(13)
P2 N3 C1 C3 -45.2(2)
Zr1 N3 C1 C3 71.7(2)
P2 N4 C5 C8 58.8(2)
P1 N4 C5 C8 -169.44(15)
P2 N4 C5 C6 178.58(15)
P1 N4 C5 C6 -49.6(2)
P2 N4 C5 C7 -61.9(2)
P1 N4 C5 C7 69.9(2)
P1 N1 C9 C10 -158.57(14)
Zr1 N1 C9 C10 30.3(3)
P1 N1 C9 C12 -40.5(2)
Zr1 N1 C9 C12 148.38(18)
P1 N1 C9 C11 82.2(2)
Zr1 N1 C9 C11 -88.9(2)
P2 N2 C13 C14 175.22(14)
Zr1 N2 C13 C14 -7.2(3)
P2 N2 C13 C16 56.0(2)
Zr1 N2 C13 C16 -126.40(19)
P2 N2 C13 C15 -65.4(2)
Zr1 N2 C13 C15 112.2(2)
N2 Zr1 C17 C18 78.78(17)
N1 Zr1 C17 C18 -74.39(17)
C24 Zr1 C17 C18 -171.97(16)
N3 Zr1 C17 C18 2.29(19)
P2 Zr1 C17 C18 48.3(2)
P1 Zr1 C17 C18 -43.2(2)
Zr1 C17 C18 C23 -73.0(2)
Zr1 C17 C18 C19 105.0(2)
C23 C18 C19 C20 -0.2(3)
C17 C18 C19 C20 -178.3(2)
C18 C19 C20 C21 0.3(4)
C19 C20 C21 C22 -0.3(4)
C20 C21 C22 C23 0.2(4)
C21 C22 C23 C18 -0.1(3)
C19 C18 C23 C22 0.1(3)
C17 C18 C23 C22 178.2(2)
N2 Zr1 C24 C25 52.93(18)
N1 Zr1 C24 C25 -178.98(17)
C17 Zr1 C24 C25 -63.12(18)
N3 Zr1 C24 C25 124.26(15)
P2 Zr1 C24 C25 89.00(17)
P1 Zr1 C24 C25 148.23(15)
Zr1 C24 C25 C26 -102.6(2)
Zr1 C24 C25 C30 74.5(2)
C30 C25 C26 C27 -3.4(3)
C24 C25 C26 C27 173.9(2)
C25 C26 C27 C28 0.6(4)
C26 C27 C28 C29 1.8(4)
C27 C28 C29 C30 -1.3(4)
C28 C29 C30 C25 -1.6(4)
C26 C25 C30 C29 3.8(3)
C24 C25 C30 C29 -173.4(2)
